data_7017972
loop_
_publ_author_name
'Liu, Xiaohui'
'Sun, Wei'
'Zou, Luyi'
'Xie, Zhiyuan'
'Li, Xiao'
'Lu, Canzhong'
'Wang, Lixiang'
'Cheng, Yanxiang'

_publ_section_title
;
 Neutral cuprous complexes as ratiometric oxygen gas sensors.
;
_journal_issue 4
_journal_name_full 'Dalton transactions (Cambridge, England : 2003)'
_journal_page_first 1312
_journal_page_last 1319
_journal_paper_doi 10.1039/c1dt11777g
_journal_volume 41
_journal_year 2012
_chemical_formula_sum 'C49 H39 Cu N2 P2'
_chemical_formula_weight 781.30
_chemical_name_systematic
;
?
;
_space_group_IT_number 33
_symmetry_cell_setting orthorhombic
_symmetry_space_group_name_Hall 'P 2c -2n'
_symmetry_space_group_name_H-M 'P n a 21'
_atom_sites_solution_hydrogens geom
_atom_sites_solution_primary direct
_atom_sites_solution_secondary difmap
_audit_creation_method SHELXL-97
_cell_angle_alpha 90.00
_cell_angle_beta 90.00
_cell_angle_gamma 90.00
_cell_formula_units_Z 4
_cell_length_a 20.386(3)
_cell_length_b 21.293(3)
_cell_length_c 9.1912(11)
_cell_measurement_temperature 186(2)
_cell_volume 3989.7(9)
_computing_cell_refinement 'Bruker SMART'
_computing_data_collection 'Bruker SMART'
_computing_data_reduction 'Bruker SAINT'
_computing_molecular_graphics 'Bruker SHELXTL'
_computing_publication_material 'Bruker SHELXTL'
_computing_structure_refinement 'SHELXL-97 (Sheldrick, 1997)'
_computing_structure_solution 'SHELXS-97 (Sheldrick, 1990)'
_diffrn_ambient_temperature 186(2)
_diffrn_measured_fraction_theta_full 0.998
_diffrn_measured_fraction_theta_max 0.998
_diffrn_measurement_device_type 'CCD area detector'
_diffrn_measurement_method 'phi and omega scans'
_diffrn_radiation_monochromator graphite
_diffrn_radiation_source 'fine-focus sealed tube'
_diffrn_radiation_type MoK\a
_diffrn_radiation_wavelength 0.71073
_diffrn_reflns_av_R_equivalents 0.0656
_diffrn_reflns_av_sigmaI/netI 0.0859
_diffrn_reflns_limit_h_max 16
_diffrn_reflns_limit_h_min -25
_diffrn_reflns_limit_k_max 26
_diffrn_reflns_limit_k_min -26
_diffrn_reflns_limit_l_max 11
_diffrn_reflns_limit_l_min -11
_diffrn_reflns_number 21912
_diffrn_reflns_theta_full 26.06
_diffrn_reflns_theta_max 26.06
_diffrn_reflns_theta_min 1.38
_exptl_absorpt_coefficient_mu 0.664
_exptl_absorpt_correction_T_max 0.9414
_exptl_absorpt_correction_T_min 0.8808
_exptl_absorpt_correction_type multi-scan
_exptl_crystal_colour yellow
_exptl_crystal_density_diffrn 1.301
_exptl_crystal_density_method 'not measured'
_exptl_crystal_description block
_exptl_crystal_F_000 1624
_exptl_crystal_size_max 0.20
_exptl_crystal_size_mid 0.11
_exptl_crystal_size_min 0.09
_refine_diff_density_max 0.527
_refine_diff_density_min -0.324
_refine_diff_density_rms 0.050
_refine_ls_abs_structure_details 'Flack H D (1983), Acta Cryst. A39, 876-881'
_refine_ls_abs_structure_Flack 0.013(18)
_refine_ls_extinction_method none
_refine_ls_goodness_of_fit_ref 1.006
_refine_ls_hydrogen_treatment constr
_refine_ls_matrix_type full
_refine_ls_number_parameters 487
_refine_ls_number_reflns 7863
_refine_ls_number_restraints 1
_refine_ls_restrained_S_all 1.006
_refine_ls_R_factor_all 0.1003
_refine_ls_R_factor_gt 0.0581
_refine_ls_shift/su_max 0.000
_refine_ls_shift/su_mean 0.000
_refine_ls_structure_factor_coef Fsqd
_refine_ls_weighting_details 'calc w=1/[\s^2^(Fo^2^)+(0.0311P)^2^+0.0000P] where P=(Fo^2^+2Fc^2^)/3'
_refine_ls_weighting_scheme calc
_refine_ls_wR_factor_gt 0.0896
_refine_ls_wR_factor_ref 0.1030
_reflns_number_gt 5091
_reflns_number_total 7863
_reflns_threshold_expression >2sigma(I)
_cod_data_source_file c1dt11777g.txt
_cod_data_source_block s326
_cod_depositor_comments
;
The following automatic conversions were performed:

'_symmetry_cell_setting' value 'Orthorhombic' changed to
'orthorhombic' according to
/home/saulius/struct/CIF-dictionaries/cif_core.dic dictionary named
'cif_core.dic' version 2.4.1 from
2010-06-29.

'_exptl_absorpt_correction_type' value 'Multi-scan'
changed to 'multi-scan' according to
/home/saulius/struct/CIF-dictionaries/cif_core.dic dictionary named
'cif_core.dic' version 2.4.1 from 2010-06-29.

Automatic conversion script
Id: cif_fix_values 1715 2011-07-08 13:25:40Z adriana 
;
_cod_original_cell_volume 3989.6(9)
_cod_original_sg_symbol_H-M Pna2(1)
_cod_database_code 7017972

loop_
_symmetry_equiv_pos_as_xyz
'x, y, z'
'-x, -y, z+1/2'
'x+1/2, -y+1/2, z'
'-x+1/2, y+1/2, z+1/2'

loop_
_atom_site_label
_atom_site_type_symbol
_atom_site_fract_x
_atom_site_fract_y
_atom_site_fract_z
_atom_site_U_iso_or_equiv
_atom_site_adp_type
_atom_site_occupancy
_atom_site_symmetry_multiplicity
_atom_site_calc_flag
_atom_site_refinement_flags
Cu Cu 0.24870(3) 0.30784(2) 0.38793(9) 0.04800(14) Uani 1 1 d .
N1 N 0.19982(19) 0.29881(19) 0.1865(4) 0.0544(11) Uani 1 1 d .
N2 N 0.18639(17) 0.23777(17) 0.4400(4) 0.0467(10) Uani 1 1 d .
P1 P 0.21822(6) 0.40408(6) 0.46629(15) 0.0460(3) Uani 1 1 d .
P2 P 0.35679(5) 0.28858(5) 0.37624(16) 0.0452(3) Uani 1 1 d .
C1 C 0.2068(3) 0.3323(3) 0.0665(6) 0.0656(15) Uani 1 1 d .
H1A H 0.2425 0.3609 0.0616 0.079 Uiso 1 1 calc R
C2 C 0.1657(3) 0.3283(3) -0.0516(6) 0.0784(17) Uani 1 1 d .
H2A H 0.1721 0.3539 -0.1351 0.094 Uiso 1 1 calc R
C3 C 0.1154(3) 0.2864(3) -0.0442(7) 0.088(2) Uani 1 1 d .
H3A H 0.0859 0.2823 -0.1236 0.106 Uiso 1 1 calc R
C4 C 0.1072(3) 0.2499(3) 0.0781(7) 0.0710(16) Uani 1 1 d .
H4A H 0.0726 0.2201 0.0834 0.085 Uiso 1 1 calc R
C5 C 0.1502(2) 0.2574(2) 0.1933(5) 0.0488(12) Uani 1 1 d .
C6 C 0.1459(2) 0.2220(2) 0.3296(5) 0.0452(12) Uani 1 1 d .
C7 C 0.1033(2) 0.1743(2) 0.3660(7) 0.0583(14) Uani 1 1 d .
H7A H 0.0705 0.1561 0.3059 0.070 Uiso 1 1 calc R
C8 C 0.1184(2) 0.1581(2) 0.5103(6) 0.0563(14) Uani 1 1 d .
C9 C 0.0957(3) 0.1137(2) 0.6132(8) 0.0734(18) Uani 1 1 d .
H9A H 0.0620 0.0850 0.5874 0.088 Uiso 1 1 calc R
C10 C 0.1221(3) 0.1123(3) 0.7488(8) 0.0820(19) Uani 1 1 d .
H10A H 0.1065 0.0822 0.8169 0.098 Uiso 1 1 calc R
C11 C 0.1715(3) 0.1539(3) 0.7907(7) 0.0735(17) Uani 1 1 d .
H11A H 0.1888 0.1519 0.8865 0.088 Uiso 1 1 calc R
C12 C 0.1951(3) 0.1976(2) 0.6945(6) 0.0607(14) Uani 1 1 d .
H12A H 0.2281 0.2264 0.7235 0.073 Uiso 1 1 calc R
C13 C 0.1698(2) 0.1991(2) 0.5529(6) 0.0468(13) Uani 1 1 d .
C14 C 0.1414(2) 0.4081(2) 0.5691(5) 0.0473(12) Uani 1 1 d .
C15 C 0.1300(3) 0.4513(2) 0.6765(6) 0.0598(15) Uani 1 1 d .
H15A H 0.1628 0.4814 0.6994 0.072 Uiso 1 1 calc R
C16 C 0.0713(3) 0.4515(3) 0.7520(6) 0.0733(17) Uani 1 1 d .
H16A H 0.0640 0.4818 0.8262 0.088 Uiso 1 1 calc R
C17 C 0.0239(3) 0.4086(3) 0.7205(7) 0.0735(17) Uani 1 1 d .
H17A H -0.0162 0.4088 0.7732 0.088 Uiso 1 1 calc R
C18 C 0.0339(3) 0.3653(3) 0.6132(7) 0.0742(17) Uani 1 1 d .
H18A H 0.0006 0.3358 0.5898 0.089 Uiso 1 1 calc R
C19 C 0.0927(2) 0.3649(2) 0.5391(6) 0.0619(15) Uani 1 1 d .
H19A H 0.0999 0.3342 0.4659 0.074 Uiso 1 1 calc R
C20 C 0.2045(2) 0.4590(2) 0.3184(5) 0.0511(13) Uani 1 1 d .
C21 C 0.2573(3) 0.4781(3) 0.2319(7) 0.0750(17) Uani 1 1 d .
H21A H 0.3002 0.4640 0.2554 0.090 Uiso 1 1 calc R
C22 C 0.2486(3) 0.5169(3) 0.1139(7) 0.0874(19) Uani 1 1 d .
H22A H 0.2856 0.5312 0.0605 0.105 Uiso 1 1 calc R
C23 C 0.1878(4) 0.5348(3) 0.0737(7) 0.099(2) Uani 1 1 d .
H23A H 0.1818 0.5612 -0.0086 0.119 Uiso 1 1 calc R
C24 C 0.1345(4) 0.5147(4) 0.1521(7) 0.111(3) Uani 1 1 d .
H24A H 0.0916 0.5265 0.1228 0.133 Uiso 1 1 calc R
C25 C 0.1430(3) 0.4774(3) 0.2732(6) 0.0809(19) Uani 1 1 d .
H25A H 0.1056 0.4642 0.3268 0.097 Uiso 1 1 calc R
C26 C 0.2748(2) 0.4441(2) 0.5876(5) 0.0490(13) Uani 1 1 d .
C27 C 0.2903(3) 0.5072(3) 0.5817(7) 0.0661(15) Uani 1 1 d .
H27A H 0.2720 0.5329 0.5077 0.079 Uiso 1 1 calc R
C28 C 0.3325(3) 0.5331(3) 0.6834(9) 0.096(2) Uani 1 1 d .
H28A H 0.3433 0.5764 0.6778 0.115 Uiso 1 1 calc R
C29 C 0.3585(3) 0.4973(4) 0.7909(8) 0.100(3) Uani 1 1 d .
H29A H 0.3868 0.5158 0.8610 0.120 Uiso 1 1 calc R
C30 C 0.3440(3) 0.4343(4) 0.7984(7) 0.087(2) Uani 1 1 d .
H30A H 0.3626 0.4091 0.8731 0.104 Uiso 1 1 calc R
C31 C 0.3027(2) 0.4079(3) 0.6978(6) 0.0656(15) Uani 1 1 d .
H31A H 0.2929 0.3644 0.7033 0.079 Uiso 1 1 calc R
C32 C 0.3928(2) 0.2708(2) 0.5533(5) 0.0466(12) Uani 1 1 d .
C33 C 0.4482(3) 0.2978(2) 0.6128(6) 0.0599(14) Uani 1 1 d .
H33A H 0.4722 0.3281 0.5588 0.072 Uiso 1 1 calc R
C34 C 0.4690(3) 0.2809(3) 0.7517(6) 0.0728(17) Uani 1 1 d .
H34A H 0.5071 0.2998 0.7922 0.087 Uiso 1 1 calc R
C35 C 0.4352(3) 0.2376(3) 0.8294(6) 0.0743(17) Uani 1 1 d .
H35A H 0.4493 0.2268 0.9247 0.089 Uiso 1 1 calc R
C36 C 0.3806(3) 0.2091(3) 0.7709(7) 0.0744(17) Uani 1 1 d .
H36A H 0.3571 0.1782 0.8243 0.089 Uiso 1 1 calc R
C37 C 0.3608(3) 0.2263(3) 0.6342(6) 0.0662(16) Uani 1 1 d .
H37A H 0.3232 0.2065 0.5937 0.079 Uiso 1 1 calc R
C38 C 0.3825(3) 0.2195(2) 0.2731(5) 0.0510(13) Uani 1 1 d .
C39 C 0.4477(3) 0.2005(3) 0.2681(6) 0.0648(15) Uani 1 1 d .
H39A H 0.4801 0.2245 0.3172 0.078 Uiso 1 1 calc R
C40 C 0.4660(3) 0.1478(3) 0.1941(6) 0.0806(18) Uani 1 1 d .
H40A H 0.5108 0.1360 0.1900 0.097 Uiso 1 1 calc R
C41 C 0.4192(4) 0.1120(3) 0.1254(7) 0.088(2) Uani 1 1 d .
H41A H 0.4317 0.0748 0.0757 0.105 Uiso 1 1 calc R
C42 C 0.3549(4) 0.1297(3) 0.1283(7) 0.088(2) Uani 1 1 d .
H42A H 0.3229 0.1055 0.0786 0.106 Uiso 1 1 calc R
C43 C 0.3363(3) 0.1833(3) 0.2041(7) 0.0697(17) Uani 1 1 d .
H43A H 0.2913 0.1949 0.2081 0.084 Uiso 1 1 calc R
C44 C 0.4074(2) 0.3514(2) 0.2982(5) 0.0439(12) Uani 1 1 d .
C45 C 0.41910(19) 0.40601(19) 0.3768(6) 0.0503(11) Uani 1 1 d .
H45A H 0.4021 0.4100 0.4725 0.060 Uiso 1 1 calc R
C46 C 0.4552(2) 0.4547(2) 0.3175(6) 0.0582(14) Uani 1 1 d .
H46A H 0.4635 0.4915 0.3729 0.070 Uiso 1 1 calc R
C47 C 0.4788(2) 0.4496(3) 0.1792(7) 0.0638(15) Uani 1 1 d .
H47A H 0.5040 0.4828 0.1386 0.077 Uiso 1 1 calc R
C48 C 0.4662(2) 0.3970(3) 0.0987(6) 0.0648(16) Uani 1 1 d .
H48A H 0.4821 0.3941 0.0018 0.078 Uiso 1 1 calc R
C49 C 0.4307(2) 0.3482(2) 0.1572(5) 0.0529(13) Uani 1 1 d .
H49A H 0.4221 0.3119 0.1000 0.064 Uiso 1 1 calc R

loop_
_atom_site_aniso_label
_atom_site_aniso_U_11
_atom_site_aniso_U_22
_atom_site_aniso_U_33
_atom_site_aniso_U_23
_atom_site_aniso_U_13
_atom_site_aniso_U_12
Cu 0.0399(3) 0.0486(3) 0.0555(3) 0.0014(4) -0.0055(3) -0.0092(3)
N1 0.052(3) 0.062(3) 0.049(3) -0.001(2) -0.004(2) -0.004(2)
N2 0.039(2) 0.050(2) 0.051(3) -0.001(2) -0.0032(19) -0.0068(18)
P1 0.0333(7) 0.0482(7) 0.0565(7) 0.0008(7) -0.0024(6) -0.0049(6)
P2 0.0395(6) 0.0437(7) 0.0525(7) 0.0016(8) -0.0020(8) -0.0036(5)
C1 0.067(4) 0.074(4) 0.056(4) 0.007(3) -0.006(3) -0.007(3)
C2 0.088(5) 0.098(5) 0.049(4) 0.006(3) -0.015(3) 0.010(4)
C3 0.065(4) 0.126(6) 0.073(5) -0.005(4) -0.028(3) 0.010(4)
C4 0.054(4) 0.081(4) 0.078(4) -0.009(4) -0.017(3) -0.004(3)
C5 0.037(3) 0.055(3) 0.055(3) -0.015(3) -0.004(3) 0.001(2)
C6 0.035(3) 0.038(3) 0.063(3) -0.006(2) -0.002(2) -0.004(2)
C7 0.040(3) 0.049(3) 0.087(5) -0.014(3) -0.007(3) -0.007(2)
C8 0.041(3) 0.040(3) 0.087(4) -0.003(3) 0.014(3) -0.002(2)
C9 0.060(4) 0.044(3) 0.117(6) 0.007(4) 0.018(4) -0.006(3)
C10 0.073(5) 0.067(4) 0.107(5) 0.026(4) 0.035(4) 0.003(3)
C11 0.073(4) 0.066(4) 0.081(4) 0.022(4) 0.015(3) 0.007(3)
C12 0.062(4) 0.057(3) 0.063(4) 0.005(3) 0.005(3) 0.000(3)
C13 0.038(3) 0.039(3) 0.064(4) -0.004(3) 0.013(3) 0.000(2)
C14 0.040(3) 0.044(3) 0.057(3) 0.007(3) 0.002(2) 0.003(2)
C15 0.052(3) 0.055(4) 0.072(4) -0.004(3) 0.003(3) -0.001(3)
C16 0.072(4) 0.071(4) 0.077(4) -0.004(3) 0.020(3) 0.004(3)
C17 0.050(4) 0.093(5) 0.078(4) 0.006(4) 0.018(3) -0.004(3)
C18 0.054(4) 0.080(5) 0.088(5) 0.001(4) 0.004(3) -0.021(3)
C19 0.043(3) 0.068(4) 0.075(4) -0.013(3) 0.010(3) -0.007(3)
C20 0.047(3) 0.045(3) 0.061(3) -0.003(3) 0.001(3) -0.003(2)
C21 0.056(4) 0.087(5) 0.082(4) 0.013(4) -0.005(3) -0.010(3)
C22 0.088(5) 0.090(5) 0.084(5) 0.019(4) 0.008(4) -0.014(4)
C23 0.134(7) 0.092(5) 0.070(5) 0.028(4) 0.008(5) 0.027(5)
C24 0.096(6) 0.160(8) 0.075(5) 0.033(5) 0.002(4) 0.058(5)
C25 0.061(4) 0.112(5) 0.070(4) 0.021(4) 0.011(3) 0.029(4)
C26 0.035(3) 0.061(4) 0.051(3) -0.007(3) 0.004(2) -0.004(2)
C27 0.054(4) 0.063(4) 0.082(4) -0.006(3) 0.001(3) -0.011(3)
C28 0.078(5) 0.098(6) 0.111(6) -0.044(5) 0.014(4) -0.046(4)
C29 0.064(5) 0.153(8) 0.082(5) -0.032(5) -0.007(4) -0.038(5)
C30 0.053(4) 0.142(6) 0.065(4) -0.009(4) -0.010(3) 0.002(4)
C31 0.052(3) 0.081(4) 0.064(4) -0.010(3) -0.008(3) -0.004(3)
C32 0.044(3) 0.044(3) 0.052(3) 0.001(2) 0.005(3) 0.010(2)
C33 0.058(4) 0.053(3) 0.069(4) 0.011(3) -0.006(3) -0.004(3)
C34 0.078(4) 0.072(4) 0.069(4) 0.006(3) -0.030(3) -0.005(3)
C35 0.096(5) 0.079(4) 0.048(4) 0.001(3) -0.007(3) 0.022(4)
C36 0.070(4) 0.088(5) 0.065(4) 0.025(3) 0.002(3) -0.002(3)
C37 0.056(4) 0.077(4) 0.066(4) 0.016(3) 0.004(3) -0.003(3)
C38 0.054(3) 0.046(3) 0.053(3) 0.006(3) 0.000(3) 0.001(3)
C39 0.072(4) 0.062(4) 0.060(4) -0.004(3) -0.003(3) 0.009(3)
C40 0.099(5) 0.067(4) 0.075(4) 0.008(4) 0.021(4) 0.022(4)
C41 0.130(7) 0.043(4) 0.091(5) -0.008(4) 0.025(5) 0.005(4)
C42 0.109(6) 0.062(4) 0.094(5) -0.014(4) 0.005(5) -0.026(4)
C43 0.074(4) 0.056(4) 0.078(4) -0.009(3) 0.003(3) -0.016(3)
C44 0.031(3) 0.042(3) 0.059(3) 0.008(3) -0.008(2) 0.005(2)
C45 0.045(3) 0.044(3) 0.061(3) 0.009(3) -0.003(3) 0.001(2)
C46 0.057(3) 0.049(3) 0.069(4) 0.005(3) -0.011(3) 0.000(3)
C47 0.049(3) 0.061(4) 0.082(5) 0.023(3) -0.013(3) -0.007(3)
C48 0.059(4) 0.080(5) 0.056(4) 0.021(3) -0.001(3) -0.001(3)
C49 0.057(3) 0.054(3) 0.048(3) 0.004(3) -0.004(3) -0.004(3)

loop_
_atom_type_symbol
_atom_type_description
_atom_type_scat_dispersion_real
_atom_type_scat_dispersion_imag
_atom_type_scat_source
C C 0.0033 0.0016 'International Tables Vol C Tables 4.2.6.8 and 6.1.1.4'
H H 0.0000 0.0000 'International Tables Vol C Tables 4.2.6.8 and 6.1.1.4'
N N 0.0061 0.0033 'International Tables Vol C Tables 4.2.6.8 and 6.1.1.4'
P P 0.1023 0.0942 'International Tables Vol C Tables 4.2.6.8 and 6.1.1.4'
Cu Cu 0.3201 1.2651 'International Tables Vol C Tables 4.2.6.8 and 6.1.1.4'

loop_
_geom_angle_atom_site_label_1
_geom_angle_atom_site_label_2
_geom_angle_atom_site_label_3
_geom_angle
N2 Cu N1 81.00(15)
N2 Cu P2 119.64(11)
N1 Cu P2 113.88(12)
N2 Cu P1 114.96(11)
N1 Cu P1 103.44(12)
P2 Cu P1 116.82(5)
C1 N1 C5 118.3(4)
C1 N1 Cu 129.2(4)
C5 N1 Cu 112.0(3)
C6 N2 C13 105.6(4)
C6 N2 Cu 112.9(3)
C13 N2 Cu 141.4(3)
C20 P1 C26 104.8(2)
C20 P1 C14 103.0(2)
C26 P1 C14 101.8(2)
C20 P1 Cu 112.81(16)
C26 P1 Cu 116.55(17)
C14 P1 Cu 116.26(16)
C32 P2 C38 100.4(2)
C32 P2 C44 105.9(2)
C38 P2 C44 102.9(2)
C32 P2 Cu 112.98(16)
C38 P2 Cu 116.98(17)
C44 P2 Cu 115.95(14)
N1 C1 C2 124.1(5)
C3 C2 C1 117.4(6)
C2 C3 C4 120.1(6)
C3 C4 C5 119.0(5)
N1 C5 C4 121.1(5)
N1 C5 C6 114.9(4)
C4 C5 C6 124.0(5)
N2 C6 C7 112.7(5)
N2 C6 C5 118.7(4)
C7 C6 C5 128.6(5)
C6 C7 C8 105.8(5)
C7 C8 C9 136.4(5)
C7 C8 C13 105.7(5)
C9 C8 C13 117.9(5)
C10 C9 C8 119.9(6)
C9 C10 C11 121.7(6)
C12 C11 C10 120.4(6)
C11 C12 C13 119.1(5)
N2 C13 C12 128.9(5)
N2 C13 C8 110.1(5)
C12 C13 C8 120.9(5)
C15 C14 C19 118.0(5)
C15 C14 P1 123.3(4)
C19 C14 P1 118.7(4)
C14 C15 C16 120.7(5)
C17 C16 C15 120.3(5)
C16 C17 C18 120.1(5)
C17 C18 C19 119.4(5)
C18 C19 C14 121.4(5)
C25 C20 C21 116.5(5)
C25 C20 P1 123.4(4)
C21 C20 P1 119.7(4)
C22 C21 C20 121.6(6)
C23 C22 C21 120.3(6)
C22 C23 C24 119.7(7)
C23 C24 C25 120.4(7)
C24 C25 C20 121.4(6)
C27 C26 C31 118.2(5)
C27 C26 P1 125.3(4)
C31 C26 P1 116.5(4)
C26 C27 C28 120.2(6)
C29 C28 C27 120.8(7)
C28 C29 C30 120.0(7)
C31 C30 C29 119.8(6)
C30 C31 C26 121.0(6)
C37 C32 C33 117.6(5)
C37 C32 P2 115.8(4)
C33 C32 P2 126.6(4)
C32 C33 C34 120.3(5)
C35 C34 C33 120.3(5)
C34 C35 C36 120.3(5)
C37 C36 C35 118.7(6)
C36 C37 C32 122.8(6)
C43 C38 C39 118.4(5)
C43 C38 P2 119.7(4)
C39 C38 P2 121.7(4)
C40 C39 C38 121.1(6)
C39 C40 C41 119.8(6)
C42 C41 C40 120.2(6)
C41 C42 C43 120.0(6)
C38 C43 C42 120.4(6)
C49 C44 C45 118.0(5)
C49 C44 P2 121.6(4)
C45 C44 P2 120.2(4)
C46 C45 C44 121.0(5)
C47 C46 C45 119.7(5)
C46 C47 C48 120.2(5)
C47 C48 C49 120.4(5)
C48 C49 C44 120.7(5)

loop_
_geom_bond_atom_site_label_1
_geom_bond_atom_site_label_2
_geom_bond_distance
Cu N2 2.017(4)
Cu N1 2.111(4)
Cu P2 2.2439(13)
Cu P1 2.2591(14)
N1 C1 1.321(6)
N1 C5 1.345(6)
N2 C6 1.350(5)
N2 C13 1.367(5)
P1 C20 1.815(5)
P1 C26 1.816(5)
P1 C14 1.831(5)
P2 C32 1.825(5)
P2 C38 1.826(5)
P2 C44 1.834(5)
C1 C2 1.374(7)
C2 C3 1.362(7)
C3 C4 1.376(8)
C4 C5 1.382(7)
C5 C6 1.464(6)
C6 C7 1.379(6)
C7 C8 1.405(8)
C8 C9 1.414(7)
C8 C13 1.419(6)
C9 C10 1.358(8)
C10 C11 1.395(8)
C11 C12 1.371(7)
C12 C13 1.401(7)
C14 C15 1.368(6)
C14 C19 1.381(6)
C15 C16 1.384(6)
C16 C17 1.361(7)
C17 C18 1.365(7)
C18 C19 1.379(7)
C20 C25 1.378(6)
C20 C21 1.398(7)
C21 C22 1.374(8)
C22 C23 1.349(8)
C23 C24 1.371(9)
C24 C25 1.377(8)
C26 C27 1.381(7)
C26 C31 1.394(7)
C27 C28 1.385(8)
C28 C29 1.356(9)
C29 C30 1.377(8)
C30 C31 1.371(7)
C32 C37 1.370(6)
C32 C33 1.380(6)
C33 C34 1.393(7)
C34 C35 1.354(7)
C35 C36 1.377(7)
C36 C37 1.369(7)
C38 C43 1.373(7)
C38 C39 1.392(6)
C39 C40 1.362(7)
C40 C41 1.375(8)
C41 C42 1.364(8)
C42 C43 1.388(8)
C44 C49 1.382(6)
C44 C45 1.390(6)
C45 C46 1.382(6)
C46 C47 1.364(7)
C47 C48 1.366(7)
C48 C49 1.376(6)

loop_
_geom_torsion_atom_site_label_1
_geom_torsion_atom_site_label_2
_geom_torsion_atom_site_label_3
_geom_torsion_atom_site_label_4
_geom_torsion
N2 Cu N1 C1 176.8(5)
P2 Cu N1 C1 -64.7(5)
P1 Cu N1 C1 63.1(4)
N2 Cu N1 C5 5.2(3)
P2 Cu N1 C5 123.7(3)
P1 Cu N1 C5 -108.5(3)
N1 Cu N2 C6 -1.6(3)
P2 Cu N2 C6 -114.0(3)
P1 Cu N2 C6 99.1(3)
N1 Cu N2 C13 178.9(5)
P2 Cu N2 C13 66.4(5)
P1 Cu N2 C13 -80.4(5)
N2 Cu P1 C20 -118.1(2)
N1 Cu P1 C20 -31.9(2)
P2 Cu P1 C20 94.09(18)
N2 Cu P1 C26 120.6(2)
N1 Cu P1 C26 -153.2(2)
P2 Cu P1 C26 -27.25(19)
N2 Cu P1 C14 0.5(2)
N1 Cu P1 C14 86.7(2)
P2 Cu P1 C14 -147.31(18)
N2 Cu P2 C32 -67.6(2)
N1 Cu P2 C32 -160.8(2)
P1 Cu P2 C32 78.67(18)
N2 Cu P2 C38 48.2(2)
N1 Cu P2 C38 -44.9(2)
P1 Cu P2 C38 -165.50(17)
N2 Cu P2 C44 169.9(2)
N1 Cu P2 C44 76.8(2)
P1 Cu P2 C44 -43.8(2)
C5 N1 C1 C2 1.2(8)
Cu N1 C1 C2 -170.0(4)
N1 C1 C2 C3 -1.1(9)
C1 C2 C3 C4 0.0(9)
C2 C3 C4 C5 1.0(9)
C1 N1 C5 C4 -0.2(7)
Cu N1 C5 C4 172.4(4)
C1 N1 C5 C6 179.8(4)
Cu N1 C5 C6 -7.5(5)
C3 C4 C5 N1 -0.9(8)
C3 C4 C5 C6 179.1(5)
C13 N2 C6 C7 -0.1(5)
Cu N2 C6 C7 -179.8(3)
C13 N2 C6 C5 177.7(4)
Cu N2 C6 C5 -2.0(5)
N1 C5 C6 N2 6.7(6)
C4 C5 C6 N2 -173.3(5)
N1 C5 C6 C7 -176.0(5)
C4 C5 C6 C7 4.0(8)
N2 C6 C7 C8 -0.6(6)
C5 C6 C7 C8 -178.1(4)
C6 C7 C8 C9 -178.9(6)
C6 C7 C8 C13 1.0(5)
C7 C8 C9 C10 -178.7(6)
C13 C8 C9 C10 1.4(8)
C8 C9 C10 C11 0.2(9)
C9 C10 C11 C12 -0.3(9)
C10 C11 C12 C13 -1.1(8)
C6 N2 C13 C12 -177.5(5)
Cu N2 C13 C12 2.1(8)
C6 N2 C13 C8 0.8(5)
Cu N2 C13 C8 -179.7(4)
C11 C12 C13 N2 -179.2(5)
C11 C12 C13 C8 2.7(7)
C7 C8 C13 N2 -1.1(5)
C9 C8 C13 N2 178.8(4)
C7 C8 C13 C12 177.3(4)
C9 C8 C13 C12 -2.8(7)
C20 P1 C14 C15 -87.1(4)
C26 P1 C14 C15 21.3(5)
Cu P1 C14 C15 149.1(4)
C20 P1 C14 C19 94.1(4)
C26 P1 C14 C19 -157.5(4)
Cu P1 C14 C19 -29.8(5)
C19 C14 C15 C16 -0.3(8)
P1 C14 C15 C16 -179.1(4)
C14 C15 C16 C17 0.1(8)
C15 C16 C17 C18 -0.5(9)
C16 C17 C18 C19 1.1(9)
C17 C18 C19 C14 -1.3(9)
C15 C14 C19 C18 0.8(8)
P1 C14 C19 C18 179.7(4)
C26 P1 C20 C25 -127.1(5)
C14 P1 C20 C25 -21.0(5)
Cu P1 C20 C25 105.1(4)
C26 P1 C20 C21 61.3(4)
C14 P1 C20 C21 167.4(4)
Cu P1 C20 C21 -66.5(4)
C25 C20 C21 C22 4.3(9)
P1 C20 C21 C22 176.4(5)
C20 C21 C22 C23 -3.7(10)
C21 C22 C23 C24 0.8(11)
C22 C23 C24 C25 1.3(12)
C23 C24 C25 C20 -0.5(11)
C21 C20 C25 C24 -2.2(9)
P1 C20 C25 C24 -174.0(5)
C20 P1 C26 C27 13.2(5)
C14 P1 C26 C27 -93.8(5)
Cu P1 C26 C27 138.7(4)
C20 P1 C26 C31 -169.0(4)
C14 P1 C26 C31 84.1(4)
Cu P1 C26 C31 -43.5(4)
C31 C26 C27 C28 0.0(8)
P1 C26 C27 C28 177.7(4)
C26 C27 C28 C29 -0.7(9)
C27 C28 C29 C30 1.1(11)
C28 C29 C30 C31 -0.6(10)
C29 C30 C31 C26 -0.2(9)
C27 C26 C31 C30 0.5(8)
P1 C26 C31 C30 -177.5(4)
C38 P2 C32 C37 -75.8(4)
C44 P2 C32 C37 177.5(4)
Cu P2 C32 C37 49.5(4)
C38 P2 C32 C33 104.7(5)
C44 P2 C32 C33 -2.1(5)
Cu P2 C32 C33 -130.0(4)
C37 C32 C33 C34 -1.5(8)
P2 C32 C33 C34 178.1(4)
C32 C33 C34 C35 0.2(8)
C33 C34 C35 C36 1.1(9)
C34 C35 C36 C37 -1.1(9)
C35 C36 C37 C32 -0.3(9)
C33 C32 C37 C36 1.5(8)
P2 C32 C37 C36 -178.0(4)
C32 P2 C38 C43 124.3(4)
C44 P2 C38 C43 -126.6(4)
Cu P2 C38 C43 1.7(5)
C32 P2 C38 C39 -52.4(5)
C44 P2 C38 C39 56.7(5)
Cu P2 C38 C39 -175.0(4)
C43 C38 C39 C40 1.4(8)
P2 C38 C39 C40 178.1(4)
C38 C39 C40 C41 -1.4(9)
C39 C40 C41 C42 1.5(10)
C40 C41 C42 C43 -1.7(10)
C39 C38 C43 C42 -1.5(8)
P2 C38 C43 C42 -178.4(5)
C41 C42 C43 C38 1.7(10)
C32 P2 C44 C49 131.6(4)
C38 P2 C44 C49 26.7(4)
Cu P2 C44 C49 -102.2(4)
C32 P2 C44 C45 -53.3(4)
C38 P2 C44 C45 -158.2(4)
Cu P2 C44 C45 72.8(4)
C49 C44 C45 C46 -2.5(6)
P2 C44 C45 C46 -177.7(3)
C44 C45 C46 C47 1.1(7)
C45 C46 C47 C48 0.8(8)
C46 C47 C48 C49 -1.2(8)
C47 C48 C49 C44 -0.2(8)
C45 C44 C49 C48 2.0(7)
P2 C44 C49 C48 177.2(4)
